data_1563630
loop_
_publ_author_name
'Zubkov, Vladimir G.'
'Tarakina, Nadezda V.'
'Leonidov, Ivan I.'
'Tyutyunnik, Alexander P.'
'Surat, Ludmila L.'
'Melkozerova, Marina A.'
'Zabolotskaya, Elena V.'
'Kellerman, Dina G.'

_publ_section_title
;
 Synthesis and crystal structure of Ln2M2+Ge4O12, Ln=rare-earth element or
 Y; M=Ca, Mn, Zn
;
_journal_issue 5
_journal_name_full 'Journal of Solid State Chemistry'
_journal_page_first 1186
_journal_page_last 1193
_journal_paper_doi 10.1016/j.jssc.2010.03.027
_journal_volume 183
_journal_year 2010
_chemical_formula_sum 'Ca Ge4 Ho2 O12'
_chemical_formula_weight 852.29
_space_group_IT_number 125
_space_group_name_Hall '-P 4a 2b'
_space_group_name_H-M_alt 'P 4/n b m :2'
_symmetry_cell_setting tetragonal
_symmetry_space_group_name_H-M 'P 4/n b m :2'
_cell_angle_alpha 90.0
_cell_angle_beta 90.0
_cell_angle_gamma 90.0
_cell_formula_units_Z 2
_cell_length_a 9.99176(4)
_cell_length_b 9.99176
_cell_length_c 5.068100(27)
_cell_volume 505.975(3)
_computing_structure_refinement GSAS
_diffrn_radiation_polarisn_ratio 0.8
_diffrn_radiation_probe x-ray
_diffrn_radiation_wavelength 1.54056
_exptl_absorpt_correction_T_max 10.53131
_exptl_absorpt_correction_T_min 2.91692
_exptl_absorpt_process_details
;   GSAS Absorption/surface roughness correction: function number 4
 Flat plate transmission absorption correction
Terms =    -0.69076         0.0000    
Correction is refined.
;
_pd_calc_method 'Rietveld Refinement'
_pd_instr_location ' ?'
_pd_meas_2theta_range_inc 0.02
_pd_meas_2theta_range_max 119.98
_pd_meas_2theta_range_min 2.0
_pd_meas_number_of_points 5900
_pd_proc_2theta_range_inc 0.02
_pd_proc_2theta_range_max 119.95836
_pd_proc_2theta_range_min 1.97836
_pd_proc_info_datetime 2010-02-27T12:55:25
_pd_proc_info_excluded_regions ' ?'
_pd_proc_ls_background_function
;   GSAS Background function number 1 with 36 terms.
 Shifted Chebyshev function of 1st kind
      1:    4900.48     2:   -6159.43     3:    3887.99     4:   -1859.25    
      5:    594.436     6:   -78.4291     7:   -46.2128     8:   -46.3003    
      9:    121.326    10:   -177.610    11:    138.549    12:   -46.8099    
     13:    21.3624    14:   -51.4223    15:    82.8491    16:   -107.420    
     17:    107.799    18:   -54.3985    19:    1.87371    20:    20.5505    
     21:    15.3265    22:   -46.5666    23:    85.4518    24:   -104.650    
     25:    78.0326    26:   -24.2015    27:   -28.4135    28:    61.4798    
     29:   -64.5438    30:    33.5069    31:    24.7524    32:   -71.9268    
     33:    80.7342    34:   -59.4004    35:    28.7903    36:    10.6919    
;
_pd_proc_ls_peak_cutoff 0.00050
_pd_proc_ls_profile_function
;
 CW Profile function number 2 with  18 terms
 Profile coefficients for Simpson's rule integration of pseudovoigt function
 C.J. Howard (1982). J. Appl. Cryst.,15,615-620.
 P. Thompson, D.E. Cox & J.B. Hastings (1987). J. Appl. Cryst.,20,79-83.
 #1(GU)   =   23.909 #2(GV)   =  -11.416 #3(GW)   =   15.466
 #4(LX)   =    2.278 #5(LY)   =    9.811 #6(trns) =    0.000
 #7(asym) =   2.2037 #8(shft) =   0.0000 #9(GP)   =    0.000
 #10(stec)=     0.00 #11(ptec)=     0.00 #12(sfec)=     0.00
 #13(L11) =    0.000 #14(L22) =    0.000 #15(L33) =    0.000
 #16(L12) =    0.000 #17(L13) =    0.000 #18(L23) =    0.000
 Peak tails are ignored  where the intensity is below 0.0005 times the peak
   Aniso. broadening axis   0.0   0.0   1.0
;
_pd_proc_ls_prof_R_factor 0.0224
_pd_proc_ls_prof_wR_expected 0.0144
_pd_proc_ls_prof_wR_factor 0.0332
_pd_proc_number_of_points 5900
_pd_spec_mounting ' ?'
_refine_ls_goodness_of_fit_all 2.33
_refine_ls_matrix_type full
_refine_ls_number_parameters 70
_refine_ls_number_restraints 0
_refine_ls_R_Fsqd_factor 0.02204
_refine_ls_shift/su_max 0.03
_refine_ls_shift/su_mean 0.00
_reflns_d_resolution_high 0.891
_reflns_d_resolution_low 7.065
_reflns_limit_h_max 11
_reflns_limit_h_min 0
_reflns_limit_k_max 8
_reflns_limit_k_min 0
_reflns_limit_l_max 5
_reflns_limit_l_min 0
_reflns_number_total 210
_cod_data_source_file HO2CAGe4O12.cif
_cod_data_source_block HO2CAV4O12_publ
_cod_depositor_comments
;
The following automatic conversions were performed:

data item '_geom_angle_publ_flag' value 'N' was changed to 'n' in
accordance with the built-in table derived from the CIF Core
dictionary named 'cif_core.dic' version 2.4.5 last updated on
2014-11-21 (194 times).

data item '_geom_bond_publ_flag' value 'N' was changed to 'n' in
accordance with the built-in table derived from the CIF Core
dictionary named 'cif_core.dic' version 2.4.5 last updated on
2014-11-21 (56 times).

Automatic conversion script
Id: cif_fix_values 8369 2020-08-20 11:38:08Z andrius 
;
_cod_original_cell_volume 505.975(6)
_cod_original_sg_symbol_H-M 'P 4/n b m'
_cod_original_formula_sum 'Ca1.00 Ge4 Ho2.00 O12'
_cod_database_code 1563630
_gsas_exptl_extinct_corr_t_min 1.00000
_gsas_exptl_extinct_corr_t_max 1.00000

loop_
_symmetry_equiv_pos_site_id
_symmetry_equiv_pos_as_xyz
1 +x,+y,+z
2 -y+1/2,+x,+z
3 -x+1/2,-y+1/2,+z
4 +y,-x+1/2,+z
5 -x,+y+1/2,+z
6 -y,-x,+z
7 +x+1/2,-y,+z
8 +y+1/2,+x+1/2,+z
-1 -x,-y,-z
-2 +y+1/2,-x,-z
-3 +x+1/2,+y+1/2,-z
-4 -y,+x+1/2,-z
-5 +x,-y+1/2,-z
-6 +y,+x,-z
-7 -x+1/2,+y,-z
-8 -y+1/2,-x+1/2,-z

loop_
_atom_site_aniso_label
_atom_site_aniso_U_11
_atom_site_aniso_U_12
_atom_site_aniso_U_13
_atom_site_aniso_U_22
_atom_site_aniso_U_23
_atom_site_aniso_U_33
Ca 0.0384(9) -0.0060(5) 0.0054(10) 0.0384(9) -0.0054(10) 0.0341(11)
Ho1 0.0384(9) -0.0060(5) 0.0054(10) 0.0384(9) -0.0054(10) 0.0341(11)
Ho2 0.0325(8) 0.0 0.0 0.0325(8) 0.0 0.0310(10)
Ge 0.0306(8) 0.0 0.0 0.0276(9) -0.0015(11) 0.0298(9)
O1 0.0247(17) 0.0032(23) 0.0000(18) 0.0247(17) 0.0000(18) 0.0234(28)
O2 0.0250(24) -0.0017(13) -0.0019(19) 0.0235(23) 0.0034(18) 0.0247(18)

loop_
_atom_site_type_symbol
_atom_site_label
_atom_site_fract_x
_atom_site_fract_y
_atom_site_fract_z
_atom_site_occupancy
_atom_site_thermal_displace_type
_atom_site_U_iso_or_equiv
_atom_site_symmetry_multiplicity
Ca Ca 0.0 0.0 0.5 0.5 Uani 0.03698 4
Ho Ho1 0.0 0.0 0.5 0.5 Uani 0.03698 4
Ho Ho2 0.25 0.25 0.5 1.0 Uani 0.03199 2
Ge Ge 0.52127(7) 0.25 0.0 1.0 Uani 0.02932 8
O O1 0.62879(30) 0.37121(30) 0.1568(7) 1.0 Uani 0.02427 8
O O2 0.17392(27) 0.06181(25) 0.2559(5) 1.0 Uani 0.02442 16

loop_
_atom_type_symbol
_atom_type_number_in_cell
_atom_type_scat_dispersion_real
_atom_type_scat_dispersion_imag
_atom_type_scat_Cromer_Mann_a1
_atom_type_scat_Cromer_Mann_a2
_atom_type_scat_Cromer_Mann_a3
_atom_type_scat_Cromer_Mann_a4
_atom_type_scat_Cromer_Mann_b1
_atom_type_scat_Cromer_Mann_b2
_atom_type_scat_Cromer_Mann_b3
_atom_type_scat_Cromer_Mann_b4
_atom_type_scat_Cromer_Mann_c
_atom_type_scat_source
Ca 2.0 0.000 0.000 8.62660 10.4421 7.38730 0.65990 1.58990 85.7484 1.02110 178.437 1.37510 International_Tables_Vol_C
Ho 4.0 0.000 0.000 26.9049 2.07051 17.2940 0.19794 14.5583 11.4407 3.63837 92.6566 4.56796 International_Tables_Vol_C
Ge 8.0 0.000 0.000 16.0816 2.85090 6.37470 0.25160 3.70680 11.4468 3.68300 54.7625 2.13130 International_Tables_Vol_C
O 24.0 0.000 0.000 3.04850 13.2771 2.28680 5.70110 1.54630 0.32390 0.86700 32.9089 0.25080 International_Tables_Vol_C

loop_
_geom_angle_atom_site_label_1
_geom_angle_atom_site_label_2
_geom_angle_atom_site_label_3
_geom_angle
_geom_angle_site_symmetry_1
_geom_angle_site_symmetry_2
_geom_angle_site_symmetry_3
_geom_angle_publ_flag
Ho2 Ca Ho2 180.0 1_555 . 5_545 n
Ho2 Ca O1 89.9998 1_555 . 3_555 n
Ho2 Ca O1 90.0002 1_555 . -3_456 n
Ho2 Ca O2 41.41(7) 1_555 . 1_555 n
Ho2 Ca O2 138.59(7) 1_555 . 6_555 n
Ho2 Ca O2 138.59(7) 1_555 . -1_556 n
Ho2 Ca O2 41.41(7) 1_555 . -6_556 n
Ho2 Ca O1 90.0002 5_545 . 3_555 n
Ho2 Ca O1 89.9998 5_545 . -3_456 n
Ho2 Ca O2 138.59(7) 5_545 . 1_555 n
Ho2 Ca O2 41.41(7) 5_545 . 6_555 n
Ho2 Ca O2 41.41(7) 5_545 . -1_556 n
Ho2 Ca O2 138.59(7) 5_545 . -6_556 n
O1 Ca O1 180.0 3_555 . -3_456 n
O1 Ca O2 82.70(9) 3_555 . 1_555 n
O1 Ca O2 82.70(9) 3_555 . 6_555 n
O1 Ca O2 97.30(9) 3_555 . -1_556 n
O1 Ca O2 97.30(9) 3_555 . -6_556 n
O1 Ca O2 97.30(9) -3_446 . 1_555 n
O1 Ca O2 97.30(9) -3_446 . 6_555 n
O1 Ca O2 82.70(9) -3_446 . -1_556 n
O1 Ca O2 82.70(9) -3_446 . -6_556 n
O2 Ca O2 97.17(14) 1_555 . 6_555 n
O2 Ca O2 180.0 1_555 . -1_556 n
O2 Ca O2 82.83(14) 1_555 . -6_556 n
O2 Ca O2 82.83(14) 6_555 . -1_556 n
O2 Ca O2 180.0 6_555 . -6_556 n
O2 Ca O2 97.17(14) -1_556 . -6_556 n
Ho2 Ho1 Ho2 180.0 1_555 . 5_545 n
Ho2 Ho1 O1 89.9998 1_555 . 3_555 n
Ho2 Ho1 O1 90.0002 1_555 . -3_456 n
Ho2 Ho1 O2 41.41(7) 1_555 . 1_555 n
Ho2 Ho1 O2 138.59(7) 1_555 . 6_555 n
Ho2 Ho1 O2 138.59(7) 1_555 . -1_556 n
Ho2 Ho1 O2 41.41(7) 1_555 . -6_556 n
Ho2 Ho1 O1 90.0002 5_545 . 3_555 n
Ho2 Ho1 O1 89.9998 5_545 . -3_456 n
Ho2 Ho1 O2 138.59(7) 5_545 . 1_555 n
Ho2 Ho1 O2 41.41(7) 5_545 . 6_555 n
Ho2 Ho1 O2 41.41(7) 5_545 . -1_556 n
Ho2 Ho1 O2 138.59(7) 5_545 . -6_556 n
O1 Ho1 O1 180.0 3_555 . -3_456 n
O1 Ho1 O2 82.70(9) 3_555 . 1_555 n
O1 Ho1 O2 82.70(9) 3_555 . 6_555 n
O1 Ho1 O2 97.30(9) 3_555 . -1_556 n
O1 Ho1 O2 97.30(9) 3_555 . -6_556 n
O1 Ho1 O2 97.30(9) -3_446 . 1_555 n
O1 Ho1 O2 97.30(9) -3_446 . 6_555 n
O1 Ho1 O2 82.70(9) -3_446 . -1_556 n
O1 Ho1 O2 82.70(9) -3_446 . -6_556 n
O2 Ho1 O2 97.17(14) 1_555 . 6_555 n
O2 Ho1 O2 180.0 1_555 . -1_556 n
O2 Ho1 O2 82.83(14) 1_555 . -6_556 n
O2 Ho1 O2 82.83(14) 6_555 . -1_556 n
O2 Ho1 O2 180.0 6_555 . -6_556 n
O2 Ho1 O2 97.17(14) -1_556 . -6_556 n
Ca Ho2 Ca 90.0 1_555 . 2_555 n
Ca Ho2 Ca 180.0 1_555 . 3_555 n
Ca Ho2 Ca 90.0 1_555 . 4_555 n
Ca Ho2 Ho1 0.0 1_555 . 1_555 n
Ca Ho2 Ho1 90.0 1_555 . 2_555 n
Ca Ho2 Ho1 180.0 1_555 . 3_555 n
Ca Ho2 Ho1 90.0 1_555 . 4_555 n
Ca Ho2 O2 38.20(7) 1_555 . 1_555 n
Ca Ho2 O2 109.48(6) 1_555 . 2_555 n
Ca Ho2 O2 141.80(7) 1_555 . 3_555 n
Ca Ho2 O2 70.52(6) 1_555 . 4_555 n
Ca Ho2 O2 109.48(6) 1_555 . -5_456 n
Ca Ho2 O2 38.20(7) 1_555 . -6_556 n
Ca Ho2 O2 70.52(6) 1_555 . -7_546 n
Ca Ho2 O2 141.80(7) 1_555 . -8_556 n
Ca Ho2 Ca 90.0 2_555 . 3_555 n
Ca Ho2 Ca 180.0 2_555 . 4_555 n
Ca Ho2 Ho1 90.0 2_555 . 1_555 n
Ca Ho2 Ho1 0.0 2_555 . 2_555 n
Ca Ho2 Ho1 90.0 2_555 . 3_555 n
Ca Ho2 Ho1 180.0 2_555 . 4_555 n
Ca Ho2 O2 70.52(6) 2_555 . 1_555 n
Ca Ho2 O2 38.20(7) 2_555 . 2_555 n
Ca Ho2 O2 109.48(6) 2_555 . 3_555 n
Ca Ho2 O2 141.80(7) 2_555 . 4_555 n
Ca Ho2 O2 141.80(7) 2_555 . -5_456 n
Ca Ho2 O2 109.48(6) 2_555 . -6_556 n
Ca Ho2 O2 38.20(7) 2_555 . -7_546 n
Ca Ho2 O2 70.52(6) 2_555 . -8_556 n
Ca Ho2 Ca 90.0 3_555 . 4_555 n
Ca Ho2 Ho1 180.0 3_555 . 1_555 n
Ca Ho2 Ho1 90.0 3_555 . 2_555 n
Ca Ho2 Ho1 0.0 3_555 . 3_555 n
Ca Ho2 Ho1 90.0 3_555 . 4_555 n
Ca Ho2 O2 141.80(7) 3_555 . 1_555 n
Ca Ho2 O2 70.52(6) 3_555 . 2_555 n
Ca Ho2 O2 38.20(7) 3_555 . 3_555 n
Ca Ho2 O2 109.48(6) 3_555 . 4_555 n
Ca Ho2 O2 70.52(6) 3_555 . -5_456 n
Ca Ho2 O2 141.80(7) 3_555 . -6_556 n
Ca Ho2 O2 109.48(6) 3_555 . -7_546 n
Ca Ho2 O2 38.20(7) 3_555 . -8_556 n
Ca Ho2 Ho1 90.0 4_555 . 1_555 n
Ca Ho2 Ho1 180.0 4_555 . 2_555 n
Ca Ho2 Ho1 90.0 4_555 . 3_555 n
Ca Ho2 Ho1 0.0 4_555 . 4_555 n
Ca Ho2 O2 109.48(6) 4_555 . 1_555 n
Ca Ho2 O2 141.80(7) 4_555 . 2_555 n
Ca Ho2 O2 70.52(6) 4_555 . 3_555 n
Ca Ho2 O2 38.20(7) 4_555 . 4_555 n
Ca Ho2 O2 38.20(7) 4_555 . -5_456 n
Ca Ho2 O2 70.52(6) 4_555 . -6_556 n
Ca Ho2 O2 141.80(7) 4_555 . -7_546 n
Ca Ho2 O2 109.48(6) 4_555 . -8_556 n
Ho1 Ho2 Ho1 90.0 1_555 . 2_555 n
Ho1 Ho2 Ho1 180.0 1_555 . 3_555 n
Ho1 Ho2 Ho1 90.0 1_555 . 4_555 n
Ho1 Ho2 O2 38.20(7) 1_555 . 1_555 n
Ho1 Ho2 O2 109.48(6) 1_555 . 2_555 n
Ho1 Ho2 O2 141.80(7) 1_555 . 3_555 n
Ho1 Ho2 O2 70.52(6) 1_555 . 4_555 n
Ho1 Ho2 O2 109.48(6) 1_555 . -5_456 n
Ho1 Ho2 O2 38.20(7) 1_555 . -6_556 n
Ho1 Ho2 O2 70.52(6) 1_555 . -7_546 n
Ho1 Ho2 O2 141.80(7) 1_555 . -8_556 n
Ho1 Ho2 Ho1 90.0 2_555 . 3_555 n
Ho1 Ho2 Ho1 180.0 2_555 . 4_555 n
Ho1 Ho2 O2 70.52(6) 2_555 . 1_555 n
Ho1 Ho2 O2 38.20(7) 2_555 . 2_555 n
Ho1 Ho2 O2 109.48(6) 2_555 . 3_555 n
Ho1 Ho2 O2 141.80(7) 2_555 . 4_555 n
Ho1 Ho2 O2 141.80(7) 2_555 . -5_456 n
Ho1 Ho2 O2 109.48(6) 2_555 . -6_556 n
Ho1 Ho2 O2 38.20(7) 2_555 . -7_546 n
Ho1 Ho2 O2 70.52(6) 2_555 . -8_556 n
Ho1 Ho2 Ho1 90.0 3_555 . 4_555 n
Ho1 Ho2 O2 141.80(7) 3_555 . 1_555 n
Ho1 Ho2 O2 70.52(6) 3_555 . 2_555 n
Ho1 Ho2 O2 38.20(7) 3_555 . 3_555 n
Ho1 Ho2 O2 109.48(6) 3_555 . 4_555 n
Ho1 Ho2 O2 70.52(6) 3_555 . -5_456 n
Ho1 Ho2 O2 141.80(7) 3_555 . -6_556 n
Ho1 Ho2 O2 109.48(6) 3_555 . -7_546 n
Ho1 Ho2 O2 38.20(7) 3_555 . -8_556 n
Ho1 Ho2 O2 109.48(6) 4_555 . 1_555 n
Ho1 Ho2 O2 141.80(7) 4_555 . 2_555 n
Ho1 Ho2 O2 70.52(6) 4_555 . 3_555 n
Ho1 Ho2 O2 38.20(7) 4_555 . 4_555 n
Ho1 Ho2 O2 38.20(7) 4_555 . -5_456 n
Ho1 Ho2 O2 70.52(6) 4_555 . -6_556 n
Ho1 Ho2 O2 141.80(7) 4_555 . -7_546 n
Ho1 Ho2 O2 109.48(6) 4_555 . -8_556 n
O2 Ho2 O2 74.26(6) 1_555 . 2_555 n
O2 Ho2 O2 117.23(13) 1_555 . 3_555 n
O2 Ho2 O2 74.26(6) 1_555 . 4_555 n
O2 Ho2 O2 142.68(12) 1_555 . -5_456 n
O2 Ho2 O2 76.39(13) 1_555 . -6_556 n
O2 Ho2 O2 75.35(12) 1_555 . -7_546 n
O2 Ho2 O2 141.05(11) 1_555 . -8_556 n
O2 Ho2 O2 74.26(6) 2_555 . 3_555 n
O2 Ho2 O2 117.23(13) 2_555 . 4_555 n
O2 Ho2 O2 141.05(11) 2_555 . -5_456 n
O2 Ho2 O2 142.68(12) 2_555 . -6_556 n
O2 Ho2 O2 76.39(13) 2_555 . -7_546 n
O2 Ho2 O2 75.35(12) 2_555 . -8_556 n
O2 Ho2 O2 74.26(6) 3_555 . 4_555 n
O2 Ho2 O2 75.35(12) 3_555 . -5_456 n
O2 Ho2 O2 141.05(11) 3_555 . -6_556 n
O2 Ho2 O2 142.68(12) 3_555 . -7_546 n
O2 Ho2 O2 76.39(13) 3_555 . -8_556 n
O2 Ho2 O2 76.39(13) 4_555 . -5_456 n
O2 Ho2 O2 75.35(12) 4_555 . -6_556 n
O2 Ho2 O2 141.05(11) 4_555 . -7_546 n
O2 Ho2 O2 142.68(12) 4_555 . -8_556 n
O2 Ho2 O2 74.26(6) -5_456 . -6_556 n
O2 Ho2 O2 117.23(13) -5_456 . -7_546 n
O2 Ho2 O2 74.26(6) -5_456 . -8_556 n
O2 Ho2 O2 74.26(6) -6_556 . -7_546 n
O2 Ho2 O2 117.23(13) -6_556 . -8_556 n
O2 Ho2 O2 74.26(6) -7_546 . -8_556 n
O1 Ge O1 106.87(26) 1_555 . -4_555 n
O1 Ge O2 104.63(14) 1_555 . 2_555 n
O1 Ge O2 108.87(17) 1_555 . -8_555 n
O1 Ge O2 108.87(17) -4_545 . 2_555 n
O1 Ge O2 104.63(14) -4_545 . -8_555 n
O2 Ge O2 122.18(19) 2_555 . -8_555 n
Ca O1 Ho1 0.0 3_555 . 3_555 n
Ca O1 Ge 110.07(13) 3_555 . 1_555 n
Ca O1 Ge 110.07(13) 3_555 . 6_665 n
Ho1 O1 Ge 110.07(13) 3_555 . 1_555 n
Ho1 O1 Ge 110.07(13) 3_555 . 6_665 n
Ge O1 Ge 127.30(20) 1_555 . 6_665 n
Ca O2 Ho1 0.0 1_555 . 1_555 n
Ca O2 Ho2 100.39(10) 1_555 . 1_555 n
Ca O2 Ge 129.25(16) 1_555 . 4_555 n
Ho1 O2 Ho2 100.39(10) 1_555 . 1_555 n
Ho1 O2 Ge 129.25(16) 1_555 . 4_555 n
Ho2 O2 Ge 129.36(15) 1_555 . 4_555 n

loop_
_geom_bond_atom_site_label_1
_geom_bond_atom_site_label_2
_geom_bond_distance
_geom_bond_site_symmetry_1
_geom_bond_site_symmetry_2
_geom_bond_publ_flag
Ca Ho2 3.532620(10) . 1_555 n
Ca Ho2 3.532620(10) . 5_545 n
Ca Ge 3.56459(4) . 3_555 n
Ca Ge 3.56459(4) . 3_556 n
Ca Ge 3.56459(4) . 4_555 n
Ca Ge 3.56459(4) . 4_556 n
Ca Ge 3.56459(4) . 7_455 n
Ca Ge 3.56459(4) . 7_456 n
Ca Ge 3.56459(4) . 8_445 n
Ca Ge 3.56459(4) . 8_446 n
Ca O1 2.517(4) . 3_555 n
Ca O1 2.517(4) . -3_446 n
Ca O2 2.2208(28) . 1_555 n
Ca O2 2.2208(28) . 6_555 n
Ca O2 2.2208(28) . -1_556 n
Ca O2 2.2208(28) . -6_556 n
Ho1 Ho2 3.532620(10) . 1_555 n
Ho1 Ho2 3.532620(10) . 5_545 n
Ho1 O1 2.517(4) . 3_555 n
Ho1 O1 2.517(4) . -3_446 n
Ho1 O2 2.2208(28) . 1_555 n
Ho1 O2 2.2208(28) . 6_555 n
Ho1 O2 2.2208(28) . -1_556 n
Ho1 O2 2.2208(28) . -6_556 n
Ho2 Ca 3.532620(10) . 1_555 n
Ho2 Ca 3.532620(10) . 2_555 n
Ho2 Ca 3.532620(10) . 3_555 n
Ho2 Ca 3.532620(10) . 4_555 n
Ho2 Ho1 3.532620(10) . 1_555 n
Ho2 Ho1 3.532620(10) . 2_555 n
Ho2 Ho1 3.532620(10) . 3_555 n
Ho2 Ho1 3.532620(10) . 4_555 n
Ho2 O2 2.3758(28) . 1_555 n
Ho2 O2 2.3758(28) . 2_555 n
Ho2 O2 2.3758(28) . 3_555 n
Ho2 O2 2.3758(28) . 4_555 n
Ho2 O2 2.3758(28) . -5_556 n
Ho2 O2 2.3758(28) . -6_556 n
Ho2 O2 2.3758(28) . -7_556 n
Ho2 O2 2.3758(28) . -8_556 n
Ge Ca 3.56459(4) . 2_554 n
Ge Ca 3.56459(4) . 2_555 n
Ge Ca 3.56459(4) . 3_554 n
Ge Ca 3.56459(4) . 3_555 n
Ge O1 1.8034(15) . 1_555 n
Ge O1 1.8034(15) . -4_645 n
Ge O2 1.7172(25) . 2_555 n
Ge O2 1.7172(25) . -8_555 n
O1 Ca 2.517(4) . 3_555 n
O1 Ho1 2.517(4) . 3_555 n
O1 Ge 1.8034(15) . 1_555 n
O1 Ge 1.8034(15) . 6_665 n
O2 Ca 2.2208(28) . 1_555 n
O2 Ho1 2.2208(28) . 1_555 n
O2 Ho2 2.3758(28) . 1_555 n
O2 Ge 1.7172(25) . 4_555 n
